data_4327835
loop_
_publ_author_name
'Yasuhito Miyoshi'
'Kouji Takahashi'
'Takuya Fujimoto'
'Hirofumi Yoshikawa'
'Michio M. Matsushita'
'Yukio Ouchi'
'Mikael Kepenekian'
'Vincent Robert'
'Maria Pia Donzello'
'Claudio Ercolani'
'Kunio Awaga'

_publ_section_title
;
 Crystal Structure, Spin Polarization, Solid-State Electrochemistry, and
 High n-Type Carrier Mobility of a Paramagnetic Semiconductor: Vanadyl
 Tetrakis(thiadiazole)porphyrazine
;
_journal_name_full 'Inorganic Chemistry'
_journal_page_first 456
_journal_page_last 462
_journal_paper_doi 10.1021/ic201880g
_journal_volume 51
_journal_year 2012
_chemical_formula_sum 'C16 N16 O S4 V'
_chemical_formula_weight 611.50
_chemical_name_common VOTTDPz
_chemical_name_systematic
; 
 vanadyl tetrakisthiadiazoleporphyrazine 
;
_space_group_IT_number 61
_symmetry_cell_setting orthorhombic
_symmetry_space_group_name_Hall '-P 2ac 2ab'
_symmetry_space_group_name_H-M 'P b c a'
_atom_sites_solution_hydrogens none
_atom_sites_solution_primary direct
_atom_sites_solution_secondary difmap
_audit_creation_method SHELXL-97
_cell_angle_alpha 90.00
_cell_angle_beta 90.00
_cell_angle_gamma 90.00
_cell_formula_units_Z 8
_cell_length_a 7.0675(15)
_cell_length_b 22.183(5)
_cell_length_c 24.770(6)
_cell_measurement_reflns_used 9662
_cell_measurement_temperature 173(2)
_cell_measurement_theta_max 27.4874
_cell_measurement_theta_min 3.4435
_cell_volume 3883.4(15)
_computing_cell_refinement 'Crystal Clear (Rigaku)'
_computing_data_collection 'Crystal Clear (Rigaku)'
_computing_structure_refinement 'SHELXL-97 (Sheldrick, 1997)'
_computing_structure_solution 'SHELXS-97 (Sheldrick, 1990)'
_diffrn_ambient_temperature 173(2)
_diffrn_detector_area_resol_mean 7.31
_diffrn_measured_fraction_theta_full 0.997
_diffrn_measured_fraction_theta_max 0.997
_diffrn_measurement_device_type 'Rigaku Saturn'
_diffrn_measurement_method \w
_diffrn_radiation_monochromator graphite
_diffrn_radiation_source 'fine-focus sealed tube'
_diffrn_radiation_type MoK\a
_diffrn_radiation_wavelength 0.71070
_diffrn_reflns_av_R_equivalents 0.0432
_diffrn_reflns_av_sigmaI/netI 0.0286
_diffrn_reflns_limit_h_max 7
_diffrn_reflns_limit_h_min -9
_diffrn_reflns_limit_k_max 28
_diffrn_reflns_limit_k_min -28
_diffrn_reflns_limit_l_max 32
_diffrn_reflns_limit_l_min -32
_diffrn_reflns_number 28676
_diffrn_reflns_theta_full 27.46
_diffrn_reflns_theta_max 27.46
_diffrn_reflns_theta_min 3.44
_exptl_absorpt_coefficient_mu 1.001
_exptl_absorpt_correction_T_max 0.9706
_exptl_absorpt_correction_T_min 0.9332
_exptl_absorpt_correction_type multi-scan
_exptl_absorpt_process_details 'Jacobson, R. (1998) Private communication'
_exptl_crystal_colour purple
_exptl_crystal_density_diffrn 2.092
_exptl_crystal_description Block
_exptl_crystal_F_000 2424
_exptl_crystal_size_max 0.07
_exptl_crystal_size_mid 0.06
_exptl_crystal_size_min 0.03
_refine_diff_density_max 0.916
_refine_diff_density_min -0.580
_refine_diff_density_rms 0.102
_refine_ls_extinction_coef none
_refine_ls_extinction_method none
_refine_ls_goodness_of_fit_ref 1.155
_refine_ls_hydrogen_treatment none
_refine_ls_matrix_type full
_refine_ls_number_parameters 343
_refine_ls_number_reflns 4430
_refine_ls_number_restraints 0
_refine_ls_restrained_S_all 1.155
_refine_ls_R_factor_all 0.0538
_refine_ls_R_factor_gt 0.0488
_refine_ls_shift/su_max 0.001
_refine_ls_shift/su_mean 0.000
_refine_ls_structure_factor_coef Fsqd
_refine_ls_weighting_details 'calc w=1/[\s^2^(Fo^2^)+(0.0558P)^2^+5.7323P] where P=(Fo^2^+2Fc^2^)/3'
_refine_ls_weighting_scheme calc
_refine_ls_wR_factor_gt 0.1156
_refine_ls_wR_factor_ref 0.1194
_reflns_number_gt 4062
_reflns_number_total 4430
_reflns_threshold_expression >2sigma(I)
_cod_data_source_file ic201880g_si_003.cif
_cod_data_source_block VObeta
_cod_database_code 4327835

loop_
_symmetry_equiv_pos_as_xyz
'x, y, z'
'-x+1/2, -y, z+1/2'
'x+1/2, -y+1/2, -z'
'-x, y+1/2, -z+1/2'
'-x, -y, -z'
'x-1/2, y, -z-1/2'
'-x-1/2, y-1/2, z'
'x, -y-1/2, z-1/2'

loop_
_atom_site_label
_atom_site_type_symbol
_atom_site_fract_x
_atom_site_fract_y
_atom_site_fract_z
_atom_site_U_iso_or_equiv
_atom_site_adp_type
_atom_site_occupancy
_atom_site_symmetry_multiplicity
_atom_site_calc_flag
V2 V 0.20301(7) 0.11530(2) 0.626780(18) 0.01503(14) Uani 1 1 d
S1 S 0.30631(10) -0.01237(3) 0.85959(3) 0.02121(17) Uani 1 1 d
S2 S -0.06192(11) 0.21839(3) 0.39671(3) 0.02013(17) Uani 1 1 d
S3 S 0.43717(11) -0.13485(3) 0.51264(3) 0.02247(18) Uani 1 1 d
S4 S -0.16529(11) 0.34624(3) 0.74412(3) 0.01933(17) Uani 1 1 d
N1 N 0.0722(3) 0.14004(10) 0.55683(9) 0.0153(5) Uani 1 1 d
N2 N 0.0430(3) 0.18051(10) 0.66348(9) 0.0152(5) Uani 1 1 d
N3 N -0.0563(3) 0.23741(10) 0.58444(9) 0.0161(5) Uani 1 1 d
N4 N 0.3244(3) -0.02696(10) 0.67140(9) 0.0174(5) Uani 1 1 d
N5 N 0.2334(3) 0.03164(10) 0.59254(9) 0.0161(5) Uani 1 1 d
N6 N 0.2017(3) 0.07102(10) 0.69948(9) 0.0159(5) Uani 1 1 d
O1 O 0.4050(3) 0.14546(9) 0.62192(8) 0.0209(4) Uani 1 1 d
N7 N -0.1576(3) 0.32973(11) 0.67970(9) 0.0194(5) Uani 1 1 d
N8 N 0.1697(3) 0.05707(11) 0.49859(9) 0.0169(5) Uani 1 1 d
N9 N 0.4279(4) -0.11835(11) 0.57700(10) 0.0213(5) Uani 1 1 d
N10 N -0.0917(3) 0.24720(11) 0.45704(9) 0.0187(5) Uani 1 1 d
N11 N 0.2268(4) 0.05531(12) 0.84496(10) 0.0216(5) Uani 1 1 d
C1 C -0.0865(4) 0.27436(12) 0.67805(10) 0.0147(5) Uani 1 1 d
C2 C 0.3101(4) -0.03819(12) 0.52796(11) 0.0175(5) Uani 1 1 d
C3 C -0.0427(4) 0.24889(13) 0.72852(11) 0.0171(5) Uani 1 1 d
C4 C 0.0986(4) 0.11138(12) 0.50788(10) 0.0154(5) Uani 1 1 d
C5 C 0.2870(4) 0.00415(13) 0.76573(11) 0.0173(6) Uani 1 1 d
C6 C 0.2222(4) 0.05677(13) 0.79127(11) 0.0180(6) Uani 1 1 d
N12 N -0.0813(4) 0.28376(11) 0.77053(9) 0.0199(5) Uani 1 1 d
C7 C 0.2741(4) 0.01369(13) 0.70774(11) 0.0172(5) Uani 1 1 d
C8 C 0.0340(4) 0.15164(13) 0.46529(11) 0.0170(5) Uani 1 1 d
N13 N 0.0964(3) 0.15316(10) 0.75751(9) 0.0171(5) Uani 1 1 d
C9 C 0.1680(4) 0.09886(13) 0.74877(11) 0.0165(5) Uani 1 1 d
N14 N 0.0234(3) 0.15164(11) 0.41186(9) 0.0187(5) Uani 1 1 d
C10 C -0.0062(4) 0.19643(12) 0.54843(10) 0.0158(5) Uani 1 1 d
C11 C 0.2310(4) 0.02115(12) 0.53764(11) 0.0162(5) Uani 1 1 d
C12 C 0.3057(4) -0.01864(12) 0.61906(11) 0.0169(5) Uani 1 1 d
C13 C -0.0337(4) 0.22977(12) 0.63717(11) 0.0165(5) Uani 1 1 d
N15 N 0.3405(4) -0.04003(11) 0.79888(10) 0.0204(5) Uani 1 1 d
C14 C 0.3546(4) -0.06337(12) 0.57858(12) 0.0184(6) Uani 1 1 d
N16 N 0.3481(4) -0.07318(11) 0.48578(10) 0.0205(5) Uani 1 1 d
C15 C 0.0386(4) 0.18976(12) 0.71891(10) 0.0159(5) Uani 1 1 d
C16 C -0.0292(4) 0.20450(13) 0.49058(11) 0.0172(5) Uani 1 1 d

loop_
_atom_site_aniso_label
_atom_site_aniso_U_11
_atom_site_aniso_U_22
_atom_site_aniso_U_33
_atom_site_aniso_U_23
_atom_site_aniso_U_13
_atom_site_aniso_U_12
V2 0.0187(3) 0.0135(2) 0.0129(2) 0.00019(16) -0.00037(16) 0.00002(17)
S1 0.0239(4) 0.0225(4) 0.0172(3) 0.0053(3) -0.0022(3) 0.0001(3)
S2 0.0284(4) 0.0194(3) 0.0125(3) 0.0002(2) -0.0012(3) 0.0012(3)
S3 0.0216(4) 0.0158(3) 0.0301(4) -0.0063(3) 0.0018(3) 0.0007(3)
S4 0.0256(4) 0.0169(3) 0.0155(3) -0.0029(2) -0.0005(3) 0.0037(3)
N1 0.0192(12) 0.0134(11) 0.0133(10) -0.0017(8) -0.0008(8) -0.0005(9)
N2 0.0191(12) 0.0142(11) 0.0122(10) 0.0008(8) -0.0002(8) -0.0001(9)
N3 0.0187(12) 0.0157(11) 0.0139(10) -0.0007(8) -0.0010(8) 0.0004(9)
N4 0.0195(12) 0.0128(11) 0.0200(11) 0.0011(9) 0.0002(9) -0.0001(9)
N5 0.0176(11) 0.0144(11) 0.0163(11) 0.0009(8) -0.0004(9) 0.0000(9)
N6 0.0192(12) 0.0140(11) 0.0145(10) 0.0022(8) -0.0003(9) 0.0015(9)
O1 0.0220(11) 0.0206(10) 0.0202(10) 0.0013(8) -0.0005(8) -0.0001(8)
N7 0.0222(12) 0.0206(12) 0.0155(11) -0.0016(9) -0.0014(9) 0.0023(10)
N8 0.0193(12) 0.0158(11) 0.0157(11) -0.0001(9) 0.0010(9) -0.0006(9)
N9 0.0211(13) 0.0166(12) 0.0261(13) -0.0021(9) 0.0001(10) -0.0002(9)
N10 0.0233(13) 0.0176(11) 0.0153(11) 0.0000(9) -0.0015(9) -0.0013(10)
N11 0.0248(13) 0.0237(13) 0.0164(11) 0.0044(10) -0.0020(10) -0.0010(10)
C1 0.0175(13) 0.0142(12) 0.0124(12) -0.0011(9) 0.0003(10) 0.0002(10)
C2 0.0155(13) 0.0154(13) 0.0215(13) -0.0033(10) 0.0003(10) -0.0019(10)
C3 0.0183(14) 0.0188(13) 0.0141(12) -0.0013(10) 0.0010(10) -0.0009(11)
C4 0.0162(13) 0.0159(13) 0.0141(12) -0.0012(9) -0.0005(10) -0.0017(10)
C5 0.0142(13) 0.0185(13) 0.0193(13) 0.0033(10) -0.0016(10) -0.0030(10)
C6 0.0204(14) 0.0186(13) 0.0149(12) 0.0031(10) -0.0021(10) -0.0025(11)
N12 0.0226(13) 0.0205(12) 0.0166(11) -0.0011(9) -0.0008(9) 0.0017(10)
C7 0.0167(13) 0.0174(13) 0.0174(13) 0.0017(10) -0.0009(10) -0.0011(11)
C8 0.0153(13) 0.0196(13) 0.0160(12) -0.0011(10) -0.0010(10) -0.0028(10)
N13 0.0209(12) 0.0155(11) 0.0148(11) 0.0013(8) 0.0011(9) 0.0016(9)
C9 0.0156(13) 0.0188(13) 0.0150(12) 0.0020(10) -0.0019(10) -0.0013(11)
N14 0.0220(12) 0.0206(12) 0.0135(10) -0.0010(9) -0.0021(9) 0.0000(10)
C10 0.0184(13) 0.0155(13) 0.0135(12) -0.0006(9) -0.0015(10) 0.0013(10)
C11 0.0180(13) 0.0143(12) 0.0164(12) -0.0021(10) 0.0004(10) -0.0020(10)
C12 0.0178(14) 0.0138(12) 0.0190(13) 0.0014(10) -0.0009(10) -0.0004(10)
C13 0.0171(13) 0.0161(13) 0.0162(12) -0.0012(10) 0.0013(10) 0.0007(10)
N15 0.0215(12) 0.0207(12) 0.0189(11) 0.0043(9) -0.0011(9) 0.0001(10)
C14 0.0161(13) 0.0143(13) 0.0248(14) -0.0023(11) 0.0000(11) 0.0005(10)
N16 0.0211(12) 0.0189(12) 0.0216(12) -0.0058(9) 0.0011(9) -0.0020(10)
C15 0.0188(14) 0.0154(13) 0.0136(12) 0.0013(9) 0.0010(10) -0.0005(10)
C16 0.0190(14) 0.0167(13) 0.0159(12) -0.0001(10) -0.0010(10) 0.0003(11)

loop_
_atom_type_symbol
_atom_type_description
_atom_type_scat_dispersion_real
_atom_type_scat_dispersion_imag
_atom_type_scat_source
C C 0.0033 0.0016 'International Tables Vol C Tables 4.2.6.8 and 6.1.1.4'
N N 0.0061 0.0033 'International Tables Vol C Tables 4.2.6.8 and 6.1.1.4'
V V 0.3005 0.5294 'International Tables Vol C Tables 4.2.6.8 and 6.1.1.4'
O O 0.0106 0.0060 'International Tables Vol C Tables 4.2.6.8 and 6.1.1.4'
S S 0.1246 0.1234 'International Tables Vol C Tables 4.2.6.8 and 6.1.1.4'

loop_
_geom_angle_atom_site_label_1
_geom_angle_atom_site_label_2
_geom_angle_atom_site_label_3
_geom_angle
O1 V2 N1 103.34(10)
O1 V2 N2 103.48(10)
N1 V2 N2 86.37(9)
O1 V2 N6 105.86(10)
N1 V2 N6 150.80(9)
N2 V2 N6 86.91(9)
O1 V2 N5 104.88(10)
N1 V2 N5 86.55(9)
N2 V2 N5 151.63(10)
N6 V2 N5 86.00(9)
N15 S1 N11 100.94(13)
N10 S2 N14 100.98(12)
N9 S3 N16 101.10(13)
N7 S4 N12 100.79(12)
C4 N1 C10 109.8(2)
C4 N1 V2 124.10(18)
C10 N1 V2 123.55(17)
C13 N2 C15 109.9(2)
C13 N2 V2 124.42(17)
C15 N2 V2 123.74(18)
C10 N3 C13 123.0(2)
C12 N4 C7 123.2(2)
C11 N5 C12 109.6(2)
C11 N5 V2 123.96(18)
C12 N5 V2 124.64(18)
C7 N6 C9 110.0(2)
C7 N6 V2 124.56(18)
C9 N6 V2 124.03(18)
C1 N7 S4 104.44(18)
C4 N8 C11 122.9(2)
C14 N9 S3 104.5(2)
C16 N10 S2 104.38(19)
C6 N11 S1 104.5(2)
N7 C1 C3 115.3(2)
N7 C1 C13 138.0(2)
C3 C1 C13 106.7(2)
N16 C2 C14 115.0(3)
N16 C2 C11 137.6(3)
C14 C2 C11 107.4(2)
N12 C3 C1 114.7(3)
N12 C3 C15 137.5(3)
C1 C3 C15 107.7(2)
N8 C4 N1 128.4(2)
N8 C4 C8 123.4(2)
N1 C4 C8 108.1(2)
N15 C5 C6 115.2(3)
N15 C5 C7 137.1(3)
C6 C5 C7 107.7(2)
N11 C6 C5 115.0(3)
N11 C6 C9 138.0(3)
C5 C6 C9 107.0(2)
C3 N12 S4 104.72(19)
N4 C7 N6 128.6(2)
N4 C7 C5 123.8(3)
N6 C7 C5 107.6(2)
N14 C8 C16 115.3(3)
N14 C8 C4 137.8(3)
C16 C8 C4 106.8(2)
C15 N13 C9 124.0(2)
N13 C9 N6 127.9(2)
N13 C9 C6 124.4(3)
N6 C9 C6 107.7(2)
C8 N14 S2 104.4(2)
N3 C10 N1 128.9(2)
N3 C10 C16 123.4(2)
N1 C10 C16 107.7(2)
N8 C11 N5 128.4(3)
N8 C11 C2 123.4(3)
N5 C11 C2 108.1(2)
N4 C12 N5 127.9(3)
N4 C12 C14 124.1(3)
N5 C12 C14 108.0(2)
N3 C13 N2 127.7(2)
N3 C13 C1 124.3(2)
N2 C13 C1 107.9(2)
C5 N15 S1 104.3(2)
N9 C14 C2 115.2(3)
N9 C14 C12 137.9(3)
C2 C14 C12 106.9(2)
C2 N16 S3 104.2(2)
N13 C15 N2 128.2(3)
N13 C15 C3 124.0(2)
N2 C15 C3 107.7(2)
N10 C16 C8 114.9(2)
N10 C16 C10 137.6(3)
C8 C16 C10 107.6(2)

loop_
_geom_bond_atom_site_label_1
_geom_bond_atom_site_label_2
_geom_bond_distance
V2 O1 1.581(2)
V2 N1 2.039(2)
V2 N2 2.049(2)
V2 N6 2.051(2)
V2 N5 2.052(2)
S1 N15 1.642(3)
S1 N11 1.644(3)
S2 N10 1.639(2)
S2 N14 1.642(3)
S3 N9 1.637(3)
S3 N16 1.646(3)
S4 N7 1.638(2)
S4 N12 1.644(3)
N1 C4 1.382(3)
N1 C10 1.384(3)
N2 C13 1.383(3)
N2 C15 1.389(3)
N3 C10 1.322(3)
N3 C13 1.327(3)
N4 C12 1.316(4)
N4 C7 1.323(4)
N5 C11 1.380(3)
N5 C12 1.392(3)
N6 C7 1.386(4)
N6 C9 1.389(4)
N7 C1 1.328(4)
N8 C4 1.326(4)
N8 C11 1.326(4)
N9 C14 1.326(4)
N10 C16 1.335(4)
N11 C6 1.331(4)
C1 C3 1.407(4)
C1 C13 1.464(4)
C2 N16 1.329(4)
C2 C14 1.408(4)
C2 C11 1.450(4)
C3 N12 1.325(3)
C3 C15 1.452(4)
C4 C8 1.456(4)
C5 N15 1.333(4)
C5 C6 1.405(4)
C5 C7 1.455(4)
C6 C9 1.458(4)
C8 N14 1.326(3)
C8 C16 1.403(4)
N13 C15 1.319(3)
N13 C9 1.324(4)
C10 C16 1.453(4)
C12 C14 1.453(4)
